data_2022202
loop_
_publ_author_name
'Obydennov, Konstantin L'vovich'
'Kalinina, Tatiana Andreevna'
'Vysokova, Olga Alexandrovna'
'Slepukhin, Pavel Alexandrovich'
'Pozdina, Varvara Alexandrovna'
'Ulitko, Maria Valer'evna'
'Glukhareva, Tatiana Vladimirovna'

_publ_section_title
;
 The different modes of chiral
 [1,2,3]triazolo[5,1-<i>b</i>][1,3,4]thiadiazines: crystal packing,
 conformation investigation and cellular activity
;
_journal_coeditor_code FM3064
_journal_issue 8
_journal_name_full 'Acta Crystallographica Section C'
_journal_page_first
;
;
_journal_paper_doi 10.1107/S2053229620009328
_journal_volume 76
_journal_year 2020
_chemical_absolute_configuration ad
_chemical_formula_iupac 'C19 H22 N4 O3 S'
_chemical_formula_moiety 'C19 H22 N4 O3 S'
_chemical_formula_sum 'C19 H22 N4 O3 S'
_chemical_formula_weight 386.46
_chemical_name_systematic
'Ethyl 5'-benzoyl-5'<i>H</i>,7'<i>H</i>-spiro[cyclohexane-1,6'-[1,2,3]triazolo[5,1-<i>b</i>][1,3,4]thiadiazine]-3'-carboxylate'
_space_group_crystal_system monoclinic
_space_group_IT_number 4
_space_group_name_Hall 'P 2yb'
_space_group_name_H-M_alt 'P 1 21 1'
_atom_sites_solution_hydrogens mixed
_atom_sites_solution_primary direct
_audit_creation_method
;
Olex2
(compiled 2018.05.29 svn.r3508 for OlexSys, GUI svn.r5506)
;
_cell_angle_alpha 90
_cell_angle_beta 95.799(8)
_cell_angle_gamma 90
_cell_formula_units_Z 2
_cell_length_a 5.8289(6)
_cell_length_b 18.0940(18)
_cell_length_c 9.0173(8)
_cell_measurement_reflns_used 2546
_cell_measurement_temperature 295(2)
_cell_measurement_theta_max 28.27
_cell_measurement_theta_min 3.20
_cell_volume 946.17(16)
_computing_cell_refinement
;
CrysAlis PRO (Agilent, 2013)
;
_computing_data_collection
;
CrysAlis PRO (Agilent, 2013)
;
_computing_data_reduction
;
CrysAlis PRO (Agilent, 2013)
;
_computing_molecular_graphics
;
OLEX2 (Dolomanov <i>et al.</i>, 2009)
;
_computing_publication_material
;
OLEX2 (Dolomanov <i>et al.</i>, 2009), PLATON (Spek, 2020) and
publCIF (Westrip, 2010)
;
_computing_structure_refinement
;
SHELXL2018 (Sheldrick, 2015)
;
_computing_structure_solution
;
SHELXS97 (Sheldrick, 2008)
;
_diffrn_ambient_temperature 295(2)
_diffrn_measured_fraction_theta_full 0.997
_diffrn_measured_fraction_theta_max 0.995
_diffrn_measurement_device_type 'Xcalibur 3'
_diffrn_measurement_method 'phi and omega scans'
_diffrn_radiation_monochromator graphite
_diffrn_radiation_type MoK\a
_diffrn_radiation_wavelength 0.71073
_diffrn_reflns_av_R_equivalents 0.0178
_diffrn_reflns_av_unetI/netI 0.0577
_diffrn_reflns_limit_h_max 6
_diffrn_reflns_limit_h_min -7
_diffrn_reflns_limit_k_max 23
_diffrn_reflns_limit_k_min -24
_diffrn_reflns_limit_l_max 11
_diffrn_reflns_limit_l_min -12
_diffrn_reflns_number 6254
_diffrn_reflns_theta_full 26.000
_diffrn_reflns_theta_max 28.270
_diffrn_reflns_theta_min 3.198
_diffrn_standards_decay_% 0
_diffrn_standards_interval_count 0
_diffrn_standards_interval_time 0
_diffrn_standards_number 0
_exptl_absorpt_coefficient_mu 0.199
_exptl_absorpt_correction_type none
_exptl_crystal_colour colourless
_exptl_crystal_density_diffrn 1.356
_exptl_crystal_density_method 'not measured'
_exptl_crystal_description prism
_exptl_crystal_F_000 408
_exptl_crystal_size_max 0.25
_exptl_crystal_size_mid 0.2
_exptl_crystal_size_min 0.15
_refine_diff_density_max 0.345
_refine_diff_density_min -0.170
_refine_ls_abs_structure_details
;
Flack <i>x</i> determined using 908 quotients [(I+)-(I-)]/[(I+)+(I-)]
(Parsons <i>et al.</i>, 2013)
;
_refine_ls_abs_structure_Flack -0.02(4)
_refine_ls_extinction_method none
_refine_ls_goodness_of_fit_ref 1.006
_refine_ls_hydrogen_treatment mixed
_refine_ls_matrix_type full
_refine_ls_number_parameters 248
_refine_ls_number_reflns 4285
_refine_ls_number_restraints 1
_refine_ls_restrained_S_all 1.006
_refine_ls_R_factor_all 0.0629
_refine_ls_R_factor_gt 0.0348
_refine_ls_shift/su_max 0.000
_refine_ls_shift/su_mean 0.000
_refine_ls_structure_factor_coef Fsqd
_refine_ls_weighting_details 'w=1/[\s^2^(Fo^2^)+(0.0180P)^2^] where P=(Fo^2^+2Fc^2^)/3'
_refine_ls_weighting_scheme calc
_refine_ls_wR_factor_gt 0.0530
_refine_ls_wR_factor_ref 0.0548
_reflns_number_gt 2544
_reflns_number_total 4285
_reflns_threshold_expression 'I > 2\s(I)'
_cod_data_source_file fm3064sup1.cif
_cod_data_source_block III
_cod_database_code 2022202
_shelx_space_group_comment
;
The symmetry employed for this shelxl refinement is uniquely defined
by the following loop, which should always be used as a source of
symmetry information in preference to the above space-group names.
They are only intended as comments.
;

loop_
_space_group_symop_operation_xyz
'x, y, z'
'-x, y+1/2, -z'

loop_
_atom_site_type_symbol
_atom_site_label
_atom_site_fract_x
_atom_site_fract_y
_atom_site_fract_z
_atom_site_U_iso_or_equiv
_atom_site_adp_type
_atom_site_calc_flag
_atom_site_occupancy
_atom_site_disorder_assembly
_atom_site_disorder_group
S S1 0.36652(11) 0.60607(4) 0.42819(7) 0.05628(19) Uani d 1 . .
N N4 0.7935(4) 0.72176(13) 0.4776(2) 0.0508(5) Uani d 1 . .
O O2 0.2896(3) 0.62515(12) -0.08442(19) 0.0837(6) Uani d 1 . .
C C11 0.8701(5) 0.44206(18) 0.6728(3) 0.0716(9) Uani d 1 . .
H H11 0.997368 0.451200 0.621087 0.086 Uiso calc 1 . .
N N3 0.6869(3) 0.70046(11) 0.3383(2) 0.0483(5) Uani d 1 . .
O O3 0.9198(4) 0.57769(12) 0.5526(3) 0.1050(8) Uani d 1 . .
C C10 0.8512(7) 0.37557(19) 0.7430(5) 0.0943(12) Uani d 1 . .
H H10 0.966230 0.340088 0.740841 0.113 Uiso calc 1 . .
N N2 0.7662(4) 0.73095(12) 0.2163(3) 0.0592(6) Uani d 1 . .
O O1 0.1707(3) 0.58020(10) 0.12459(19) 0.0687(6) Uani d 1 . .
C C9 0.6622(8) 0.36191(19) 0.8160(4) 0.0957(12) Uani d 1 . .
H H9 0.649362 0.316911 0.864339 0.115 Uiso calc 1 . .
N N1 0.6394(4) 0.70367(13) 0.1026(2) 0.0622(6) Uani d 1 . .
C C8 0.4936(6) 0.41267(18) 0.8193(3) 0.0800(9) Uani d 1 . .
H H8 0.364350 0.402166 0.868084 0.096 Uiso calc 1 . .
C C7 0.5123(5) 0.48037(14) 0.7501(3) 0.0589(7) Uani d 1 . .
H H7 0.395967 0.515363 0.752823 0.071 Uiso calc 1 . .
C C6 0.7023(5) 0.49584(14) 0.6778(3) 0.0499(6) Uani d 1 . .
C C5 0.7399(5) 0.56704(15) 0.6064(3) 0.0529(7) Uani d 1 . .
C C14 -0.0157(5) 0.5406(2) 0.0433(3) 0.0818(9) Uani d 1 . .
H H14A 0.044129 0.505773 -0.024936 0.098 Uiso calc 1 . .
H H14B -0.117890 0.574749 -0.013907 0.098 Uiso calc 1 . .
C C15 -0.1415(5) 0.50110(19) 0.1526(4) 0.0909(11) Uani d 1 . .
H H15A -0.267320 0.474084 0.101443 0.136 Uiso calc 1 . .
H H15B -0.038924 0.467386 0.208389 0.136 Uiso calc 1 . .
H H15C -0.200264 0.536072 0.219372 0.136 Uiso calc 1 . .
C C19 0.8007(4) 0.71901(17) 0.7426(3) 0.0602(7) Uani d 1 . .
H H19A 0.720747 0.700856 0.824554 0.072 Uiso calc 1 . .
H H19B 0.940185 0.689966 0.740126 0.072 Uiso calc 1 . .
C C12 0.8676(5) 0.79896(18) 0.7729(3) 0.0774(9) Uani d 1 . .
H H12A 0.954194 0.802957 0.870237 0.093 Uiso calc 1 . .
H H12B 0.965394 0.815854 0.698876 0.093 Uiso calc 1 . .
C C18 0.6552(6) 0.84698(17) 0.7678(4) 0.0833(10) Uani d 1 . .
H H18A 0.700099 0.898134 0.784989 0.100 Uiso calc 1 . .
H H18B 0.561634 0.832065 0.845682 0.100 Uiso calc 1 . .
C C17 0.5169(5) 0.83971(15) 0.6174(3) 0.0697(8) Uani d 1 . .
H H17A 0.380600 0.870654 0.614750 0.084 Uiso calc 1 . .
H H17B 0.608726 0.856651 0.540201 0.084 Uiso calc 1 . .
C C16 0.4458(4) 0.76090(13) 0.5875(3) 0.0514(7) Uani d 1 . .
H H16A 0.364179 0.757671 0.488446 0.062 Uiso calc 1 . .
H H16B 0.339679 0.746261 0.658346 0.062 Uiso calc 1 . .
C C3 0.6485(4) 0.70683(14) 0.5982(2) 0.0448(6) Uani d 1 . .
C C4 0.5561(4) 0.62651(13) 0.5941(2) 0.0448(6) Uani d 1 . .
H H4A 0.466012 0.620596 0.679352 0.054 Uiso calc 1 . .
C C13 0.3082(5) 0.62070(16) 0.0483(3) 0.0588(7) Uani d 1 . .
C C2 0.4797(5) 0.65724(14) 0.1501(2) 0.0501(6) Uani d 1 . .
C C1 0.5114(4) 0.65376(13) 0.3023(3) 0.0452(6) Uani d 1 . .
H H4 0.914(5) 0.6921(15) 0.495(3) 0.069(10) Uiso d 1 . .

loop_
_atom_site_aniso_label
_atom_site_aniso_U_11
_atom_site_aniso_U_22
_atom_site_aniso_U_33
_atom_site_aniso_U_12
_atom_site_aniso_U_13
_atom_site_aniso_U_23
S1 0.0583(4) 0.0631(4) 0.0490(4) -0.0158(4) 0.0131(3) 0.0044(4)
N4 0.0485(13) 0.0625(15) 0.0430(13) -0.0080(12) 0.0121(11) 0.0012(11)
O2 0.1033(15) 0.1071(19) 0.0405(11) 0.0101(12) 0.0068(10) -0.0045(11)
C11 0.0572(19) 0.056(2) 0.098(2) 0.0079(16) -0.0074(17) -0.0132(18)
N3 0.0588(13) 0.0491(14) 0.0397(13) -0.0044(11) 0.0171(11) 0.0054(10)
O3 0.0796(14) 0.0821(17) 0.167(2) 0.0246(11) 0.0776(16) 0.0360(14)
C10 0.072(3) 0.048(2) 0.156(3) 0.0110(17) -0.026(2) -0.011(2)
N2 0.0759(15) 0.0569(15) 0.0487(13) -0.0080(12) 0.0251(13) 0.0045(11)
O1 0.0769(13) 0.0750(15) 0.0523(11) -0.0086(11) -0.0037(10) -0.0120(10)
C9 0.091(3) 0.054(2) 0.132(3) -0.017(2) -0.037(3) 0.018(2)
N1 0.0823(16) 0.0585(15) 0.0492(14) 0.0034(12) 0.0243(13) 0.0048(11)
C8 0.084(2) 0.062(2) 0.093(2) -0.014(2) 0.0020(17) 0.0200(19)
C7 0.0652(19) 0.0485(18) 0.0632(18) -0.0043(14) 0.0076(15) 0.0032(14)
C6 0.0483(16) 0.0450(17) 0.0555(16) 0.0002(13) 0.0001(14) -0.0078(13)
C5 0.0527(16) 0.0560(18) 0.0527(16) 0.0050(13) 0.0189(14) 0.0048(12)
C14 0.079(2) 0.089(3) 0.075(2) -0.0019(19) -0.0061(19) -0.0233(19)
C15 0.075(2) 0.080(2) 0.115(3) -0.0035(18) -0.006(2) -0.013(2)
C19 0.0522(16) 0.080(2) 0.0483(16) 0.0017(15) 0.0054(13) 0.0008(15)
C12 0.071(2) 0.089(3) 0.071(2) -0.0135(19) -0.0028(18) -0.0224(17)
C18 0.089(3) 0.070(2) 0.092(2) -0.0146(19) 0.016(2) -0.0276(18)
C17 0.071(2) 0.0532(19) 0.086(2) 0.0013(15) 0.0174(18) -0.0036(16)
C16 0.0513(15) 0.0538(18) 0.0504(15) -0.0001(13) 0.0112(13) 0.0037(12)
C3 0.0442(13) 0.0495(16) 0.0423(14) -0.0010(12) 0.0126(12) 0.0041(11)
C4 0.0461(14) 0.0510(18) 0.0400(13) -0.0010(12) 0.0175(11) 0.0072(11)
C13 0.0751(19) 0.058(2) 0.0443(17) 0.0170(16) 0.0114(16) -0.0044(15)
C2 0.0634(17) 0.0482(16) 0.0403(16) 0.0029(14) 0.0131(14) -0.0009(13)
C1 0.0498(15) 0.0441(15) 0.0424(14) -0.0056(12) 0.0083(12) -0.0010(12)

loop_
_atom_type_symbol
_atom_type_description
_atom_type_scat_dispersion_real
_atom_type_scat_dispersion_imag
_atom_type_scat_source
C C 0.0033 0.0016 'International Tables Vol C Tables 4.2.6.8 and 6.1.1.4'
H H 0.0000 0.0000 'International Tables Vol C Tables 4.2.6.8 and 6.1.1.4'
N N 0.0061 0.0033 'International Tables Vol C Tables 4.2.6.8 and 6.1.1.4'
O O 0.0106 0.0060 'International Tables Vol C Tables 4.2.6.8 and 6.1.1.4'
S S 0.1246 0.1234 'International Tables Vol C Tables 4.2.6.8 and 6.1.1.4'

loop_
_geom_angle_atom_site_label_1
_geom_angle_atom_site_label_2
_geom_angle_atom_site_label_3
_geom_angle_site_symmetry_1
_geom_angle_site_symmetry_3
_geom_angle
_geom_angle_publ_flag
C1 S1 C4 . . 98.29(11) ?
N3 N4 C3 . . 112.22(18) ?
N3 N4 H4 . . 105.1(18) ?
C3 N4 H4 . . 105.4(17) ?
C10 C11 H11 . . 119.6 ?
C10 C11 C6 . . 120.8(3) ?
C6 C11 H11 . . 119.6 ?
N2 N3 N4 . . 117.4(2) ?
C1 N3 N4 . . 130.53(19) ?
C1 N3 N2 . . 112.0(2) ?
C11 C10 H10 . . 120.3 ?
C9 C10 C11 . . 119.3(3) ?
C9 C10 H10 . . 120.3 ?
N1 N2 N3 . . 105.9(2) ?
C13 O1 C14 . . 118.4(2) ?
C10 C9 H9 . . 119.5 ?
C8 C9 C10 . . 120.9(3) ?
C8 C9 H9 . . 119.5 ?
N2 N1 C2 . . 109.87(19) ?
C9 C8 H8 . . 119.9 ?
C9 C8 C7 . . 120.2(3) ?
C7 C8 H8 . . 119.9 ?
C8 C7 H7 . . 120.0 ?
C6 C7 C8 . . 120.0(3) ?
C6 C7 H7 . . 120.0 ?
C11 C6 C5 . . 117.8(3) ?
C7 C6 C11 . . 118.7(3) ?
C7 C6 C5 . . 123.5(2) ?
O3 C5 C6 . . 119.2(2) ?
O3 C5 C4 . . 119.4(2) ?
C6 C5 C4 . . 121.3(2) ?
O1 C14 H14A . . 110.2 ?
O1 C14 H14B . . 110.2 ?
O1 C14 C15 . . 107.6(2) ?
H14A C14 H14B . . 108.5 ?
C15 C14 H14A . . 110.2 ?
C15 C14 H14B . . 110.2 ?
C14 C15 H15A . . 109.5 ?
C14 C15 H15B . . 109.5 ?
C14 C15 H15C . . 109.5 ?
H15A C15 H15B . . 109.5 ?
H15A C15 H15C . . 109.5 ?
H15B C15 H15C . . 109.5 ?
H19A C19 H19B . . 107.6 ?
C12 C19 H19A . . 108.7 ?
C12 C19 H19B . . 108.7 ?
C12 C19 C3 . . 114.3(2) ?
C3 C19 H19A . . 108.7 ?
C3 C19 H19B . . 108.7 ?
C19 C12 H12A . . 109.6 ?
C19 C12 H12B . . 109.6 ?
H12A C12 H12B . . 108.1 ?
C18 C12 C19 . . 110.4(2) ?
C18 C12 H12A . . 109.6 ?
C18 C12 H12B . . 109.6 ?
C12 C18 H18A . . 109.7 ?
C12 C18 H18B . . 109.7 ?
C12 C18 C17 . . 109.8(3) ?
H18A C18 H18B . . 108.2 ?
C17 C18 H18A . . 109.7 ?
C17 C18 H18B . . 109.7 ?
C18 C17 H17A . . 109.5 ?
C18 C17 H17B . . 109.5 ?
H17A C17 H17B . . 108.1 ?
C16 C17 C18 . . 110.9(2) ?
C16 C17 H17A . . 109.5 ?
C16 C17 H17B . . 109.5 ?
C17 C16 H16A . . 108.9 ?
C17 C16 H16B . . 108.9 ?
C17 C16 C3 . . 113.5(2) ?
H16A C16 H16B . . 107.7 ?
C3 C16 H16A . . 108.9 ?
C3 C16 H16B . . 108.9 ?
N4 C3 C19 . . 106.19(19) ?
N4 C3 C16 . . 109.5(2) ?
N4 C3 C4 . . 112.32(18) ?
C19 C3 C16 . . 110.0(2) ?
C19 C3 C4 . . 109.21(19) ?
C16 C3 C4 . . 109.50(19) ?
S1 C4 H4A . . 107.2 ?
C5 C4 S1 . . 106.53(16) ?
C5 C4 C3 . . 115.02(19) ?
C5 C4 H4A . . 107.2 ?
C3 C4 S1 . . 113.23(15) ?
C3 C4 H4A . . 107.2 ?
O2 C13 O1 . . 123.9(3) ?
O2 C13 C2 . . 126.3(3) ?
O1 C13 C2 . . 109.8(2) ?
N1 C2 C13 . . 122.4(2) ?
N1 C2 C1 . . 108.6(2) ?
C1 C2 C13 . . 129.0(2) ?
N3 C1 S1 . . 124.85(18) ?
N3 C1 C2 . . 103.7(2) ?
C2 C1 S1 . . 131.4(2) ?

loop_
_geom_bond_atom_site_label_1
_geom_bond_atom_site_label_2
_geom_bond_site_symmetry_2
_geom_bond_distance
_geom_bond_publ_flag
S1 C4 . 1.806(2) ?
S1 C1 . 1.715(2) ?
N4 N3 . 1.398(3) ?
N4 C3 . 1.468(3) ?
N4 H4 . 0.88(3) ?
O2 C13 . 1.194(3) ?
C11 H11 . 0.9300 ?
C11 C10 . 1.369(4) ?
C11 C6 . 1.383(4) ?
N3 N2 . 1.353(3) ?
N3 C1 . 1.341(3) ?
O3 C5 . 1.214(3) ?
C10 H10 . 0.9300 ?
C10 C9 . 1.362(5) ?
N2 N1 . 1.300(3) ?
O1 C14 . 1.439(3) ?
O1 C13 . 1.328(3) ?
C9 H9 . 0.9300 ?
C9 C8 . 1.348(4) ?
N1 C2 . 1.355(3) ?
C8 H8 . 0.9300 ?
C8 C7 . 1.384(4) ?
C7 H7 . 0.9300 ?
C7 C6 . 1.370(4) ?
C6 C5 . 1.467(4) ?
C5 C4 . 1.515(3) ?
C14 H14A . 0.9700 ?
C14 H14B . 0.9700 ?
C14 C15 . 1.472(4) ?
C15 H15A . 0.9600 ?
C15 H15B . 0.9600 ?
C15 H15C . 0.9600 ?
C19 H19A . 0.9700 ?
C19 H19B . 0.9700 ?
C19 C12 . 1.516(4) ?
C19 C3 . 1.516(3) ?
C12 H12A . 0.9700 ?
C12 H12B . 0.9700 ?
C12 C18 . 1.509(4) ?
C18 H18A . 0.9700 ?
C18 H18B . 0.9700 ?
C18 C17 . 1.512(4) ?
C17 H17A . 0.9700 ?
C17 H17B . 0.9700 ?
C17 C16 . 1.502(3) ?
C16 H16A . 0.9700 ?
C16 H16B . 0.9700 ?
C16 C3 . 1.530(3) ?
C3 C4 . 1.549(3) ?
C4 H4A . 0.9800 ?
C13 C2 . 1.447(4) ?
C2 C1 . 1.368(3) ?

_cod_database_fobs_code 2022202
